data_7155169
loop_
_publ_author_name
'Zhou, Ji'
'Zhang, Qian-Fan'
'Zhao, Wei-Hao'
'Jiang, Guo-Fang'

_publ_section_title
;
 Chiral phosphoric acid-catalyzed asymmetric transfer hydrogenation of
 3-trifluoromethylthioquinolines.
;
_journal_issue 29
_journal_name_full 'Organic &amp; biomolecular chemistry'
_journal_page_first 6937
_journal_page_last 6941
_journal_paper_doi 10.1039/c6ob01176d
_journal_volume 14
_journal_year 2016
_chemical_absolute_configuration ad
_chemical_formula_sum 'C17 H16 F3 N S'
_chemical_formula_weight 323.37
_chemical_name_systematic
; 
 ? 
;
_space_group_crystal_system orthorhombic
_space_group_IT_number 19
_space_group_name_Hall 'P 2ac 2ab'
_space_group_name_H-M_alt 'P 21 21 21'
_symmetry_space_group_name_Hall 'P 2ac 2ab'
_symmetry_space_group_name_H-M 'P 21 21 21'
_atom_sites_solution_hydrogens mixed
_audit_creation_method SHELXL-2013
_audit_update_record
;
2015-11-27 deposited with the CCDC.
2016-06-17 downloaded from the CCDC.
;
_cell_angle_alpha 90
_cell_angle_beta 90
_cell_angle_gamma 90
_cell_formula_units_Z 8
_cell_length_a 9.8932(13)
_cell_length_b 15.009(2)
_cell_length_c 21.270(3)
_cell_measurement_reflns_used 2698
_cell_measurement_temperature 293(2)
_cell_measurement_theta_max 40.524
_cell_measurement_theta_min 4.541
_cell_volume 3158.3(7)
_computing_cell_refinement 'Bruker SMART'
_computing_data_collection 'Bruker SMART'
_computing_data_reduction 'Bruker SHELXTL'
_computing_molecular_graphics 'Bruker SHELXTL'
_computing_publication_material 'Bruker SHELXTL'
_computing_structure_refinement 'SHELXL-2013 (Sheldrick, 2013)'
_computing_structure_solution 'Bruker SHELXTL'
_diffrn_ambient_temperature 293(2)
_diffrn_measured_fraction_theta_full 1.000
_diffrn_measured_fraction_theta_max 1.000
_diffrn_measurement_device_type 'CCD area detector'
_diffrn_measurement_method 'phi and omega scans'
_diffrn_radiation_type MoK\a
_diffrn_radiation_wavelength 0.71073
_diffrn_reflns_av_R_equivalents 0.0582
_diffrn_reflns_av_unetI/netI 0.0597
_diffrn_reflns_Laue_measured_fraction_full 1.000
_diffrn_reflns_Laue_measured_fraction_max 1.000
_diffrn_reflns_limit_h_max 11
_diffrn_reflns_limit_h_min -11
_diffrn_reflns_limit_k_max 18
_diffrn_reflns_limit_k_min -18
_diffrn_reflns_limit_l_max 25
_diffrn_reflns_limit_l_min -18
_diffrn_reflns_number 18275
_diffrn_reflns_point_group_measured_fraction_full 1.000
_diffrn_reflns_point_group_measured_fraction_max 1.000
_diffrn_reflns_theta_full 25.242
_diffrn_reflns_theta_max 25.493
_diffrn_reflns_theta_min 1.661
_exptl_absorpt_coefficient_mu 0.231
_exptl_absorpt_correction_T_max 0.7456
_exptl_absorpt_correction_T_min 0.5881
_exptl_absorpt_correction_type multi-scan
_exptl_absorpt_process_details sadabs
_exptl_crystal_colour colorless
_exptl_crystal_density_diffrn 1.360
_exptl_crystal_description prismatic
_exptl_crystal_F_000 1344
_exptl_crystal_size_max 0.220
_exptl_crystal_size_mid 0.140
_exptl_crystal_size_min 0.100
_refine_diff_density_max 0.287
_refine_diff_density_min -0.158
_refine_diff_density_rms 0.041
_refine_ls_abs_structure_details
; 
 Flack x determined using 1541 quotients [(I+)-(I-)]/[(I+)+(I-)] 
 (Parsons and Flack (2004), Acta Cryst. A60, s61). 
;
_refine_ls_abs_structure_Flack -0.01(5)
_refine_ls_extinction_method none
_refine_ls_goodness_of_fit_ref 1.034
_refine_ls_hydrogen_treatment mixed
_refine_ls_matrix_type full
_refine_ls_number_parameters 407
_refine_ls_number_reflns 5871
_refine_ls_number_restraints 0
_refine_ls_restrained_S_all 1.034
_refine_ls_R_factor_all 0.0720
_refine_ls_R_factor_gt 0.0539
_refine_ls_shift/su_max 0.000
_refine_ls_shift/su_mean 0.000
_refine_ls_structure_factor_coef Fsqd
_refine_ls_weighting_details 'w=1/[\s^2^(Fo^2^)+(0.0540P)^2^+0.0065P] where P=(Fo^2^+2Fc^2^)/3'
_refine_ls_weighting_scheme calc
_refine_ls_wR_factor_gt 0.1106
_refine_ls_wR_factor_ref 0.1186
_reflns_Friedel_coverage 0.773
_reflns_Friedel_fraction_full 1.000
_reflns_Friedel_fraction_max 1.000
_reflns_number_gt 4591
_reflns_number_total 5871
_reflns_threshold_expression 'I > 2\s(I)'
_cod_data_source_file c6ob01176d2.cif
_cod_data_source_block cd15290
_cod_depositor_comments 'Adding full bibliography for 7155169.cif.'
_cod_original_cell_volume 3158.2(7)
_cod_database_code 7155169
_shelx_space_group_comment
; 
The symmetry employed for this shelxl refinement is uniquely defined 
by the following loop, which should always be used as a source of 
symmetry information in preference to the above space-group names. 
They are only intended as comments. 
;
_shelx_estimated_absorpt_t_min 0.951
_shelx_estimated_absorpt_t_max 0.977
_shelxl_version_number 2013-4

loop_
_space_group_symop_operation_xyz
'x, y, z'
'-x+1/2, -y, z+1/2'
'-x, y+1/2, -z+1/2'
'x+1/2, -y+1/2, -z'

loop_
_atom_site_label
_atom_site_type_symbol
_atom_site_fract_x
_atom_site_fract_y
_atom_site_fract_z
_atom_site_U_iso_or_equiv
_atom_site_adp_type
_atom_site_occupancy
_atom_site_site_symmetry_order
_atom_site_calc_flag
_atom_site_refinement_flags_posn
_atom_site_refinement_flags_adp
S1 S 0.38375(12) 0.71450(8) 0.84809(5) 0.0473(3) Uani 1 1 d . .
S2 S 0.83315(13) 0.60486(8) 0.74078(6) 0.0572(4) Uani 1 1 d . .
F1 F 0.6155(3) 0.7679(2) 0.81618(15) 0.0850(10) Uani 1 1 d . .
F2 F 0.6236(3) 0.66214(19) 0.88334(17) 0.0821(10) Uani 1 1 d . .
F3 F 0.5748(3) 0.79195(19) 0.91305(15) 0.0718(8) Uani 1 1 d . .
F4 F 0.9058(5) 0.6338(3) 0.6254(2) 0.1290(17) Uani 1 1 d . .
F5 F 1.0605(4) 0.5841(2) 0.6816(2) 0.1062(13) Uani 1 1 d . .
F6 F 0.9914(5) 0.7174(2) 0.6948(2) 0.1292(16) Uani 1 1 d . .
N1 N 0.1066(5) 0.6640(3) 0.8759(2) 0.0580(12) Uani 1 1 d . .
N2 N 0.6260(5) 0.4884(3) 0.7934(2) 0.0488(10) Uani 1 1 d . .
C1 C 0.0683(5) 0.7482(3) 0.8966(2) 0.0514(12) Uani 1 1 d . .
C2 C -0.0483(5) 0.7874(3) 0.8734(2) 0.0625(13) Uani 1 1 d . .
H2 H -0.1025 0.7559 0.8455 0.075 Uiso 1 1 calc R U
C3 C -0.0848(6) 0.8719(4) 0.8911(3) 0.0732(16) Uani 1 1 d . .
H3 H -0.1634 0.8973 0.8751 0.088 Uiso 1 1 calc R U
C4 C -0.0057(7) 0.9192(3) 0.9322(3) 0.0702(16) Uani 1 1 d . .
H4 H -0.0303 0.9765 0.9443 0.084 Uiso 1 1 calc R U
C5 C 0.1104(6) 0.8809(3) 0.9556(2) 0.0620(14) Uani 1 1 d . .
H5 H 0.1640 0.9131 0.9834 0.074 Uiso 1 1 calc R U
C6 C 0.1489(5) 0.7957(3) 0.9387(2) 0.0479(11) Uani 1 1 d . .
C7 C 0.2753(5) 0.7548(3) 0.9649(2) 0.0541(12) Uani 1 1 d . .
H7A H 0.2580 0.7340 1.0073 0.065 Uiso 1 1 calc R U
H7B H 0.3457 0.7996 0.9669 0.065 Uiso 1 1 calc R U
C8 C 0.3237(5) 0.6767(3) 0.9246(2) 0.0462(11) Uani 1 1 d . .
H8 H 0.3960 0.6446 0.9465 0.055 Uiso 1 1 calc R U
C9 C 0.2034(5) 0.6139(3) 0.9132(2) 0.0508(12) Uani 1 1 d . .
H9 H 0.1616 0.6013 0.9540 0.061 Uiso 1 1 calc R U
C10 C 0.2396(5) 0.5262(3) 0.8834(2) 0.0503(12) Uani 1 1 d . .
C11 C 0.2730(5) 0.4561(3) 0.9217(3) 0.0575(13) Uani 1 1 d . .
H11 H 0.2717 0.4644 0.9650 0.069 Uiso 1 1 calc R U
C12 C 0.3086(5) 0.3731(3) 0.8983(3) 0.0644(15) Uani 1 1 d . .
C13 C 0.3083(5) 0.3622(4) 0.8337(3) 0.0718(17) Uani 1 1 d . .
H13 H 0.3294 0.3069 0.8166 0.086 Uiso 1 1 calc R U
C14 C 0.2776(6) 0.4310(3) 0.7949(3) 0.0659(15) Uani 1 1 d . .
H14 H 0.2800 0.4224 0.7516 0.079 Uiso 1 1 calc R U
C15 C 0.2430(5) 0.5136(3) 0.8185(3) 0.0581(13) Uani 1 1 d . .
H15 H 0.2223 0.5602 0.7914 0.070 Uiso 1 1 calc R U
C16 C 0.3431(8) 0.2968(4) 0.9417(4) 0.110(2) Uani 1 1 d . .
H16A H 0.3166 0.2416 0.9226 0.164 Uiso 1 1 calc R U
H16B H 0.2959 0.3042 0.9808 0.164 Uiso 1 1 calc R U
H16C H 0.4387 0.2963 0.9494 0.164 Uiso 1 1 calc R U
C17 C 0.5566(5) 0.7340(3) 0.8669(2) 0.0534(12) Uani 1 1 d . .
C18 C 0.7077(5) 0.4539(3) 0.8406(2) 0.0418(11) Uani 1 1 d . .
C19 C 0.6622(6) 0.4508(3) 0.9019(2) 0.0530(12) Uani 1 1 d . .
H19 H 0.5753 0.4703 0.9112 0.064 Uiso 1 1 calc R U
C20 C 0.7438(7) 0.4190(3) 0.9495(2) 0.0663(16) Uani 1 1 d . .
H20 H 0.7114 0.4166 0.9905 0.080 Uiso 1 1 calc R U
C21 C 0.8717(6) 0.3912(3) 0.9363(3) 0.0697(15) Uani 1 1 d . .
H21 H 0.9269 0.3694 0.9682 0.084 Uiso 1 1 calc R U
C22 C 0.9187(5) 0.3957(3) 0.8757(3) 0.0582(13) Uani 1 1 d . .
H22 H 1.0070 0.3780 0.8672 0.070 Uiso 1 1 calc R U
C23 C 0.8386(5) 0.4257(3) 0.8269(2) 0.0463(11) Uani 1 1 d . .
C24 C 0.8895(5) 0.4257(3) 0.7600(2) 0.0530(12) Uani 1 1 d . .
H24A H 0.8852 0.3657 0.7433 0.064 Uiso 1 1 calc R U
H24B H 0.9833 0.4446 0.7594 0.064 Uiso 1 1 calc R U
C25 C 0.8063(5) 0.4875(3) 0.7189(2) 0.0456(11) Uani 1 1 d . .
H25 H 0.8307 0.4786 0.6747 0.055 Uiso 1 1 calc R U
C26 C 0.6567(5) 0.4676(3) 0.7281(2) 0.0417(11) Uani 1 1 d . .
H26 H 0.6437 0.4034 0.7223 0.050 Uiso 1 1 calc R U
C27 C 0.5663(5) 0.5145(3) 0.6826(2) 0.0431(10) Uani 1 1 d . .
C28 C 0.5536(6) 0.4797(3) 0.6228(2) 0.0590(14) Uani 1 1 d . .
H28 H 0.5999 0.4279 0.6122 0.071 Uiso 1 1 calc R U
C29 C 0.4729(7) 0.5209(4) 0.5786(3) 0.0790(18) Uani 1 1 d . .
H29 H 0.4650 0.4968 0.5385 0.095 Uiso 1 1 calc R U
C30 C 0.4047(6) 0.5970(3) 0.5939(2) 0.0696(16) Uani 1 1 d . .
H30 H 0.3494 0.6241 0.5641 0.083 Uiso 1 1 calc R U
C31 C 0.4168(5) 0.6340(3) 0.6528(2) 0.0524(12) Uani 1 1 d . .
C32 C 0.4970(5) 0.5921(3) 0.6963(2) 0.0467(11) Uani 1 1 d . .
H32 H 0.5049 0.6166 0.7363 0.056 Uiso 1 1 calc R U
C33 C 0.3427(6) 0.7195(3) 0.6694(3) 0.0751(16) Uani 1 1 d . .
H33A H 0.4072 0.7650 0.6797 0.113 Uiso 1 1 calc R U
H33B H 0.2846 0.7091 0.7048 0.113 Uiso 1 1 calc R U
H33C H 0.2895 0.7384 0.6341 0.113 Uiso 1 1 calc R U
C34 C 0.9510(7) 0.6356(4) 0.6828(4) 0.0778(17) Uani 1 1 d . .
H2A H 0.559(5) 0.485(3) 0.800(2) 0.037(16) Uiso 1 1 d . .
H1 H 0.046(6) 0.632(3) 0.864(2) 0.067(17) Uiso 1 1 d . .

loop_
_atom_site_aniso_label
_atom_site_aniso_U_11
_atom_site_aniso_U_22
_atom_site_aniso_U_33
_atom_site_aniso_U_23
_atom_site_aniso_U_13
_atom_site_aniso_U_12
S1 0.0451(7) 0.0576(7) 0.0393(6) 0.0008(6) -0.0001(5) -0.0071(6)
S2 0.0540(8) 0.0454(6) 0.0721(8) -0.0071(6) 0.0076(7) -0.0090(6)
F1 0.064(2) 0.110(2) 0.081(2) 0.0136(19) 0.0185(18) -0.0224(19)
F2 0.060(2) 0.0622(17) 0.124(3) 0.0050(18) -0.002(2) 0.0170(16)
F3 0.0562(19) 0.0730(18) 0.086(2) -0.0172(18) -0.0184(16) -0.0018(15)
F4 0.159(5) 0.140(3) 0.087(3) 0.043(3) 0.012(3) -0.005(3)
F5 0.063(2) 0.095(2) 0.161(4) 0.003(3) 0.038(2) -0.007(2)
F6 0.128(4) 0.064(2) 0.196(4) 0.008(2) 0.047(3) -0.037(2)
N1 0.041(3) 0.053(2) 0.080(3) -0.014(2) -0.005(2) -0.002(2)
N2 0.029(2) 0.062(3) 0.056(3) 0.0010(19) 0.003(2) 0.004(2)
C1 0.046(3) 0.053(3) 0.056(3) 0.001(2) 0.011(2) -0.002(2)
C2 0.051(3) 0.069(3) 0.067(3) -0.001(3) -0.001(3) 0.006(3)
C3 0.061(4) 0.077(4) 0.081(4) 0.011(3) 0.019(3) 0.015(3)
C4 0.083(4) 0.050(3) 0.078(4) 0.006(3) 0.028(4) 0.011(3)
C5 0.077(4) 0.056(3) 0.053(3) -0.006(2) 0.018(3) -0.002(3)
C6 0.052(3) 0.052(2) 0.040(2) 0.004(2) 0.013(2) 0.000(2)
C7 0.059(3) 0.060(3) 0.044(3) -0.007(2) 0.004(2) -0.007(2)
C8 0.045(3) 0.056(3) 0.038(2) 0.005(2) 0.002(2) -0.003(2)
C9 0.048(3) 0.050(3) 0.054(3) 0.007(2) 0.004(2) -0.003(2)
C10 0.039(3) 0.042(3) 0.070(3) 0.003(2) 0.008(2) -0.008(2)
C11 0.046(3) 0.055(3) 0.072(3) 0.005(3) 0.014(3) -0.006(2)
C12 0.045(3) 0.049(3) 0.099(5) 0.008(3) 0.007(3) -0.001(2)
C13 0.058(4) 0.052(3) 0.105(5) -0.013(3) 0.007(3) -0.001(3)
C14 0.053(3) 0.065(3) 0.080(4) -0.018(3) 0.006(3) -0.008(3)
C15 0.053(3) 0.057(3) 0.065(3) -0.001(3) 0.000(3) -0.005(2)
C16 0.118(6) 0.068(4) 0.142(6) 0.025(4) 0.017(5) 0.014(4)
C17 0.050(3) 0.053(3) 0.057(3) -0.004(2) 0.002(2) -0.004(2)
C18 0.043(3) 0.032(2) 0.050(3) -0.002(2) -0.003(2) -0.0010(19)
C19 0.055(3) 0.049(3) 0.055(3) -0.001(2) 0.006(3) 0.005(2)
C20 0.095(5) 0.059(3) 0.044(3) 0.000(3) -0.001(3) 0.005(3)
C21 0.081(4) 0.060(3) 0.068(4) -0.002(3) -0.025(3) 0.008(3)
C22 0.051(3) 0.047(3) 0.077(4) 0.000(3) -0.018(3) 0.001(2)
C23 0.043(3) 0.033(2) 0.063(3) -0.003(2) -0.004(2) -0.002(2)
C24 0.041(3) 0.047(2) 0.071(3) -0.005(2) 0.005(3) 0.005(2)
C25 0.044(3) 0.041(2) 0.052(3) -0.011(2) 0.008(2) -0.001(2)
C26 0.040(3) 0.038(2) 0.048(3) -0.0050(19) 0.002(2) -0.002(2)
C27 0.045(3) 0.041(2) 0.043(2) -0.001(2) -0.001(2) -0.011(2)
C28 0.071(4) 0.050(3) 0.056(3) -0.006(3) -0.013(3) -0.001(3)
C29 0.107(5) 0.074(4) 0.055(3) -0.014(3) -0.020(4) -0.005(4)
C30 0.085(4) 0.064(3) 0.060(3) 0.009(3) -0.027(3) -0.005(3)
C31 0.045(3) 0.052(3) 0.060(3) 0.012(3) -0.004(2) -0.007(2)
C32 0.044(3) 0.051(3) 0.045(3) 0.000(2) 0.000(2) -0.002(2)
C33 0.069(4) 0.071(3) 0.085(4) 0.018(3) 0.000(3) 0.019(3)
C34 0.076(4) 0.056(3) 0.101(5) 0.016(3) 0.005(4) -0.009(3)

loop_
_atom_type_symbol
_atom_type_description
_atom_type_scat_dispersion_real
_atom_type_scat_dispersion_imag
_atom_type_scat_source
C C 0.0033 0.0016 'International Tables Vol C Tables 4.2.6.8 and 6.1.1.4'
H H 0.0000 0.0000 'International Tables Vol C Tables 4.2.6.8 and 6.1.1.4'
N N 0.0061 0.0033 'International Tables Vol C Tables 4.2.6.8 and 6.1.1.4'
F F 0.0171 0.0103 'International Tables Vol C Tables 4.2.6.8 and 6.1.1.4'
S S 0.1246 0.1234 'International Tables Vol C Tables 4.2.6.8 and 6.1.1.4'

loop_
_geom_angle_atom_site_label_1
_geom_angle_atom_site_label_2
_geom_angle_atom_site_label_3
_geom_angle
C17 S1 C8 99.4(2)
C34 S2 C25 99.8(3)
C1 N1 C9 118.4(4)
C1 N1 H1 116(4)
C9 N1 H1 110(4)
C18 N2 C26 119.2(4)
C18 N2 H2A 112(4)
C26 N2 H2A 113(4)
C2 C1 N1 119.9(5)
C2 C1 C6 119.2(4)
N1 C1 C6 120.8(5)
C3 C2 C1 121.0(6)
C3 C2 H2 119.5
C1 C2 H2 119.5
C2 C3 C4 120.1(6)
C2 C3 H3 119.9
C4 C3 H3 119.9
C3 C4 C5 119.4(5)
C3 C4 H4 120.3
C5 C4 H4 120.3
C4 C5 C6 121.5(5)
C4 C5 H5 119.2
C6 C5 H5 119.2
C5 C6 C1 118.8(5)
C5 C6 C7 120.8(5)
C1 C6 C7 120.4(4)
C6 C7 C8 111.5(4)
C6 C7 H7A 109.3
C8 C7 H7A 109.3
C6 C7 H7B 109.3
C8 C7 H7B 109.3
H7A C7 H7B 108.0
C7 C8 C9 108.4(4)
C7 C8 S1 111.4(3)
C9 C8 S1 107.5(3)
C7 C8 H8 109.8
C9 C8 H8 109.8
S1 C8 H8 109.8
N1 C9 C10 112.3(4)
N1 C9 C8 106.3(4)
C10 C9 C8 114.8(4)
N1 C9 H9 107.7
C10 C9 H9 107.7
C8 C9 H9 107.7
C11 C10 C15 118.5(5)
C11 C10 C9 118.7(4)
C15 C10 C9 122.8(4)
C10 C11 C12 122.5(5)
C10 C11 H11 118.7
C12 C11 H11 118.7
C13 C12 C11 117.5(5)
C13 C12 C16 121.3(5)
C11 C12 C16 121.2(6)
C14 C13 C12 121.0(5)
C14 C13 H13 119.5
C12 C13 H13 119.5
C13 C14 C15 121.2(5)
C13 C14 H14 119.4
C15 C14 H14 119.4
C14 C15 C10 119.3(5)
C14 C15 H15 120.4
C10 C15 H15 120.4
C12 C16 H16A 109.5
C12 C16 H16B 109.5
H16A C16 H16B 109.5
C12 C16 H16C 109.5
H16A C16 H16C 109.5
H16B C16 H16C 109.5
F2 C17 F3 105.8(4)
F2 C17 F1 108.0(4)
F3 C17 F1 107.0(4)
F2 C17 S1 114.2(3)
F3 C17 S1 113.9(3)
F1 C17 S1 107.6(4)
C19 C18 N2 120.4(4)
C19 C18 C23 119.3(4)
N2 C18 C23 120.3(4)
C20 C19 C18 120.9(5)
C20 C19 H19 119.5
C18 C19 H19 119.5
C21 C20 C19 119.9(5)
C21 C20 H20 120.0
C19 C20 H20 120.0
C20 C21 C22 119.5(5)
C20 C21 H21 120.2
C22 C21 H21 120.2
C21 C22 C23 121.8(5)
C21 C22 H22 119.1
C23 C22 H22 119.1
C22 C23 C18 118.4(5)
C22 C23 C24 121.1(5)
C18 C23 C24 120.5(4)
C23 C24 C25 111.2(4)
C23 C24 H24A 109.4
C25 C24 H24A 109.4
C23 C24 H24B 109.4
C25 C24 H24B 109.4
H24A C24 H24B 108.0
C24 C25 C26 109.5(4)
C24 C25 S2 111.2(3)
C26 C25 S2 107.2(3)
C24 C25 H25 109.7
C26 C25 H25 109.7
S2 C25 H25 109.7
N2 C26 C27 113.1(4)
N2 C26 C25 106.4(4)
C27 C26 C25 114.0(4)
N2 C26 H26 107.7
C27 C26 H26 107.7
C25 C26 H26 107.7
C32 C27 C28 117.9(4)
C32 C27 C26 123.9(4)
C28 C27 C26 118.2(4)
C29 C28 C27 120.7(5)
C29 C28 H28 119.6
C27 C28 H28 119.6
C30 C29 C28 119.9(5)
C30 C29 H29 120.0
C28 C29 H29 120.0
C29 C30 C31 120.7(5)
C29 C30 H30 119.7
C31 C30 H30 119.7
C32 C31 C30 118.7(5)
C32 C31 C33 120.7(5)
C30 C31 C33 120.7(5)
C31 C32 C27 122.1(4)
C31 C32 H32 119.0
C27 C32 H32 119.0
C31 C33 H33A 109.5
C31 C33 H33B 109.5
H33A C33 H33B 109.5
C31 C33 H33C 109.5
H33A C33 H33C 109.5
H33B C33 H33C 109.5
F4 C34 F6 107.8(5)
F4 C34 F5 104.4(6)
F6 C34 F5 107.4(5)
F4 C34 S2 115.1(5)
F6 C34 S2 108.1(5)
F5 C34 S2 113.6(4)

loop_
_geom_bond_atom_site_label_1
_geom_bond_atom_site_label_2
_geom_bond_distance
S1 C17 1.781(5)
S1 C8 1.823(4)
S2 C34 1.759(7)
S2 C25 1.841(4)
F1 C17 1.327(5)
F2 C17 1.314(6)
F3 C17 1.324(5)
F4 C34 1.302(8)
F5 C34 1.332(7)
F6 C34 1.315(6)
N1 C1 1.391(6)
N1 C9 1.453(6)
N1 H1 0.82(5)
N2 C18 1.388(6)
N2 C26 1.456(6)
N2 H2A 0.68(5)
C1 C2 1.385(7)
C1 C6 1.394(7)
C2 C3 1.372(7)
C2 H2 0.9300
C3 C4 1.372(8)
C3 H3 0.9300
C4 C5 1.376(8)
C4 H4 0.9300
C5 C6 1.383(6)
C5 H5 0.9300
C6 C7 1.500(6)
C7 C8 1.528(6)
C7 H7A 0.9700
C7 H7B 0.9700
C8 C9 1.537(6)
C8 H8 0.9800
C9 C10 1.503(6)
C9 H9 0.9800
C10 C11 1.371(6)
C10 C15 1.394(7)
C11 C12 1.387(7)
C11 H11 0.9300
C12 C13 1.383(8)
C12 C16 1.510(8)
C13 C14 1.355(8)
C13 H13 0.9300
C14 C15 1.380(7)
C14 H14 0.9300
C15 H15 0.9300
C16 H16A 0.9600
C16 H16B 0.9600
C16 H16C 0.9600
C18 C19 1.380(6)
C18 C23 1.393(6)
C19 C20 1.379(7)
C19 H19 0.9300
C20 C21 1.361(8)
C20 H20 0.9300
C21 C22 1.372(7)
C21 H21 0.9300
C22 C23 1.381(6)
C22 H22 0.9300
C23 C24 1.509(6)
C24 C25 1.517(6)
C24 H24A 0.9700
C24 H24B 0.9700
C25 C26 1.523(6)
C25 H25 0.9800
C26 C27 1.494(6)
C26 H26 0.9800
C27 C32 1.382(6)
C27 C28 1.381(6)
C28 C29 1.379(7)
C28 H28 0.9300
C29 C30 1.366(8)
C29 H29 0.9300
C30 C31 1.376(7)
C30 H30 0.9300
C31 C32 1.372(6)
C31 C33 1.519(7)
C32 H32 0.9300
C33 H33A 0.9600
C33 H33B 0.9600
C33 H33C 0.9600

loop_
_geom_torsion_atom_site_label_1
_geom_torsion_atom_site_label_2
_geom_torsion_atom_site_label_3
_geom_torsion_atom_site_label_4
_geom_torsion
C9 N1 C1 C2 -162.1(5)
C9 N1 C1 C6 20.7(7)
N1 C1 C2 C3 -177.1(5)
C6 C1 C2 C3 0.2(8)
C1 C2 C3 C4 0.0(8)
C2 C3 C4 C5 0.0(8)
C3 C4 C5 C6 -0.2(8)
C4 C5 C6 C1 0.5(7)
C4 C5 C6 C7 -179.6(4)
C2 C1 C6 C5 -0.4(7)
N1 C1 C6 C5 176.8(4)
C2 C1 C6 C7 179.6(4)
N1 C1 C6 C7 -3.2(7)
C5 C6 C7 C8 -160.6(4)
C1 C6 C7 C8 19.3(6)
C6 C7 C8 C9 -49.9(5)
C6 C7 C8 S1 68.2(4)
C17 S1 C8 C7 89.3(4)
C17 S1 C8 C9 -152.0(3)
C1 N1 C9 C10 -177.4(4)
C1 N1 C9 C8 -51.2(5)
C7 C8 C9 N1 65.0(5)
S1 C8 C9 N1 -55.6(4)
C7 C8 C9 C10 -170.3(4)
S1 C8 C9 C10 69.2(4)
N1 C9 C10 C11 -149.2(4)
C8 C9 C10 C11 89.2(5)
N1 C9 C10 C15 31.9(6)
C8 C9 C10 C15 -89.6(6)
C15 C10 C11 C12 -0.6(7)
C9 C10 C11 C12 -179.5(5)
C10 C11 C12 C13 -0.7(7)
C10 C11 C12 C16 -179.2(5)
C11 C12 C13 C14 1.7(8)
C16 C12 C13 C14 -179.8(6)
C12 C13 C14 C15 -1.3(8)
C13 C14 C15 C10 0.0(8)
C11 C10 C15 C14 1.0(7)
C9 C10 C15 C14 179.8(5)
C8 S1 C17 F2 63.9(4)
C8 S1 C17 F3 -57.8(4)
C8 S1 C17 F1 -176.2(3)
C26 N2 C18 C19 -161.8(4)
C26 N2 C18 C23 21.0(6)
N2 C18 C19 C20 -178.1(4)
C23 C18 C19 C20 -0.9(7)
C18 C19 C20 C21 0.8(8)
C19 C20 C21 C22 0.4(8)
C20 C21 C22 C23 -1.6(8)
C21 C22 C23 C18 1.5(7)
C21 C22 C23 C24 -176.8(4)
C19 C18 C23 C22 -0.3(6)
N2 C18 C23 C22 177.0(4)
C19 C18 C23 C24 178.1(4)
N2 C18 C23 C24 -4.6(6)
C22 C23 C24 C25 -161.4(4)
C18 C23 C24 C25 20.3(6)
C23 C24 C25 C26 -49.9(5)
C23 C24 C25 S2 68.4(4)
C34 S2 C25 C24 99.0(4)
C34 S2 C25 C26 -141.4(4)
C18 N2 C26 C27 -175.9(4)
C18 N2 C26 C25 -50.0(5)
C24 C25 C26 N2 63.8(4)
S2 C25 C26 N2 -56.9(4)
C24 C25 C26 C27 -170.9(3)
S2 C25 C26 C27 68.4(4)
N2 C26 C27 C32 22.8(6)
C25 C26 C27 C32 -99.0(5)
N2 C26 C27 C28 -158.8(4)
C25 C26 C27 C28 79.5(5)
C32 C27 C28 C29 -0.6(8)
C26 C27 C28 C29 -179.2(5)
C27 C28 C29 C30 0.0(9)
C28 C29 C30 C31 0.9(9)
C29 C30 C31 C32 -1.1(8)
C29 C30 C31 C33 179.0(5)
C30 C31 C32 C27 0.5(7)
C33 C31 C32 C27 -179.6(4)
C28 C27 C32 C31 0.4(7)
C26 C27 C32 C31 178.8(4)
C25 S2 C34 F4 64.9(5)
C25 S2 C34 F6 -174.5(5)
C25 S2 C34 F5 -55.4(5)
